data_1527409
loop_
_publ_author_name
'Ghose, S.'
'Wan, C.'

_publ_section_title
;
 Structural chemistry of borosilicates, part II: Searlesite, Na B Si2 O5
 (O H): Absolute configuration, hydrogen locations, and refinement of the
 structure
;
_journal_name_full 'American Mineralogist'
_journal_page_first 123
_journal_page_last 129
_journal_volume 61
_journal_year 1976
_chemical_formula_sum 'B H2 Na O7 Si2'
_chemical_name_systematic 'Na (B Si2 O5) (O H)2'
_space_group_IT_number 4
_symmetry_space_group_name_Hall 'P 2yb'
_symmetry_space_group_name_H-M 'P 1 21 1'
_cell_angle_alpha 90
_cell_angle_beta 93.95
_cell_angle_gamma 90
_cell_formula_units_Z 2
_cell_length_a 7.9814
_cell_length_b 6.0657
_cell_length_c 4.9054
_cell_volume 236.920
_citation_journal_id_ASTM AMMIAY
_cod_data_source_file Ghose_AMMIAY_1976_668.cif
_cod_data_source_block H2B1Na1O7Si2
_cod_original_cell_volume 236.9199
_cod_original_formula_sum 'H2 B1 Na1 O7 Si2'
_cod_database_code 1527409

loop_
_symmetry_equiv_pos_as_xyz
x,y,z
-x,y+1/2,-z

loop_
_atom_site_label
_atom_site_type_symbol
_atom_site_fract_x
_atom_site_fract_y
_atom_site_fract_z
_atom_site_occupancy
_atom_site_U_iso_or_equiv
H1 H+1 0.267 0.699 0.769 1 0.0
O2 O-2 0.0851 0.461 0.8931 1 0.0
O7 O-2 0.4858 0.2563 0.7005 1 0.0
O6 O-2 0.3604 0.7261 0.6953 1 0.0
O4 O-2 0.3114 0.511 0.3087 1 0.0
H2 H+1 0.578 0.424 0.416 1 0.0
O1 O-2 0.1651 0.1903 0.2492 1 0.0
B1 B+3 0.3514 0.7984 0.3984 1 0.0
Si1 Si+4 0.13465 0.41571 0.21207 1 0.0
Na1 Na+1 0.439 0 0.9812 1 0.0
Si2 Si+4 0.0834 0.98671 0.31053 1 0.0
O5 O-2 0.0222 0.9842 0.6177 1 0.0
O3 O-2 0.2202 0.8314 0.2566 1 0.0
